data_4113307
loop_
_publ_author_name
'Ryo Sekiya'
'Shin-ichi Nishikiori'
'Katsuyuki Ogura'

_publ_contact_author_address
;
Department of Basic Science,
Graduate School of Arts and Sciences,
The University of Tokyo,
Komaba3-8-1, Meguro, Tokyo 153-8902, Japan
;
_publ_contact_author_email csekiya@mail.ecc.u-tokyo.ac.jp
_publ_contact_author_fax +81-3-5454-6569
_publ_contact_author_name 'Sekiya, Ryo'
_publ_contact_author_phone +81-3-5454-6569
_publ_section_title
;
 Crystalline Inclusion Compounds Constructed through Self-Assembly of
 Isonicotinic Acid and Thiocyanato Coordination Bridges
;
_journal_name_full 'Journal of the American Chemical Society'
_journal_page_first 16587
_journal_page_last 16600
_journal_paper_doi 10.1021/ja0463280
_journal_volume 126
_journal_year 2004
_chemical_formula_moiety 'C20 H14.50 N4 Ni O4 S2'
_chemical_formula_sum 'C20 H14.5 N4 Ni O4 S2'
_chemical_formula_weight 497.69
_chemical_name_systematic
;
catena-bis(N-isonicotinic acid)nickel(II)
-bis(/m-thiocyanato-N,N',S,S')(fluorene)0.45
;
_space_group_IT_number 2
_symmetry_cell_setting triclinic
_symmetry_space_group_name_Hall '-P 1'
_symmetry_space_group_name_H-M 'P -1'
_atom_sites_solution_hydrogens geom
_atom_sites_solution_primary direct
_atom_sites_solution_secondary difmap
_audit_creation_date 'Apr 19 12:58:11 2002'
_audit_creation_method WinGX
_cell_angle_alpha 104.147(3)
_cell_angle_beta 51.741(3)
_cell_angle_gamma 98.910(6)
_cell_formula_units_Z 2
_cell_length_a 7.5181(7)
_cell_length_b 11.0616(8)
_cell_length_c 16.8055(13)
_cell_measurement_temperature 293(2)
_cell_measurement_theta_max 29.95
_cell_measurement_theta_min 1.57
_cell_volume 1064.12(16)
_computing_cell_refinement RAPID-AUTO
_computing_data_collection RAPID-AUTO
_computing_structure_refinement 'SHELXL-97 (Sheldrick, 1997)'
_computing_structure_solution 'SHELXS-97 (Sheldrick, 1997)'
_diffrn_ambient_temperature 293(2)
_diffrn_measurement_device_type 'Rigaku RAXIS-RAPID'
_diffrn_measurement_method \w
_diffrn_radiation_monochromator graphite
_diffrn_radiation_type MoK\a
_diffrn_radiation_wavelength 0.71069
_diffrn_reflns_av_R_equivalents 0.0274
_diffrn_reflns_av_sigmaI/netI 0.0437
_diffrn_reflns_limit_h_max 0
_diffrn_reflns_limit_h_min -10
_diffrn_reflns_limit_k_max 15
_diffrn_reflns_limit_k_min -15
_diffrn_reflns_limit_l_max 17
_diffrn_reflns_limit_l_min -23
_diffrn_reflns_number 5887
_diffrn_reflns_theta_max 29.95
_diffrn_reflns_theta_min 1.57
_exptl_absorpt_coefficient_mu 1.143
_exptl_absorpt_correction_T_max 1
_exptl_absorpt_correction_T_min 0.9163
_exptl_absorpt_correction_type numerical
_exptl_crystal_colour green
_exptl_crystal_density_diffrn 1.553
_exptl_crystal_description block
_exptl_crystal_F_000 509
_exptl_crystal_size_max 0.20
_exptl_crystal_size_mid 0.20
_exptl_crystal_size_min 0.05
_refine_diff_density_max 4.541
_refine_diff_density_min -0.895
_refine_diff_density_rms 0.357
_refine_ls_extinction_method none
_refine_ls_goodness_of_fit_obs 1.582
_refine_ls_hydrogen_treatment mixed
_refine_ls_matrix_type full
_refine_ls_number_parameters 229
_refine_ls_number_reflns 5887
_refine_ls_number_restraints 0
_refine_ls_restrained_S_all 1.582
_refine_ls_R_factor_all 0.1653
_refine_ls_R_factor_obs 0.1254
_refine_ls_shift/esd_max 0.00
_refine_ls_shift/esd_mean 0.00
_refine_ls_structure_factor_coef Fsqd
_refine_ls_weighting_details 'calc w=1/[\s^2^(Fo^2^)+(0.2000P)^2^+0.0000P] where P=(Fo^2^+2Fc^2^)/3'
_refine_ls_weighting_scheme calc
_refine_ls_wR_factor_all 0.4043
_refine_ls_wR_factor_obs 0.3691
_reflns_number_observed 4102
_reflns_number_total 5887
_reflns_observed_criterion >2sigma(I)
_cod_data_source_file ja0463280si20040622_120945.cif
_cod_data_source_block fluorene
_cod_original_cell_volume 1064.12(15)
_cod_original_formula_sum 'C20 H14.50 N4 Ni O4 S2'
_cod_database_code 4113307

loop_
_symmetry_equiv_pos_as_xyz
'x, y, z'
'-x, -y, -z'

loop_
_atom_site_aniso_label
_atom_site_aniso_U_11
_atom_site_aniso_U_22
_atom_site_aniso_U_33
_atom_site_aniso_U_23
_atom_site_aniso_U_13
_atom_site_aniso_U_12
C1 0.023(3) 0.034(3) 0.026(3) 0.004(3) -0.012(3) 0.001(3)
C2 0.025(3) 0.029(3) 0.033(3) 0.003(3) -0.017(3) 0.001(2)
C11 0.044(4) 0.056(5) 0.038(4) 0.004(4) -0.026(4) 0.015(4)
C12 0.046(5) 0.072(6) 0.040(5) -0.005(4) -0.030(4) 0.024(4)
C13 0.042(4) 0.054(5) 0.036(4) 0.002(3) -0.024(4) 0.012(4)
C14 0.038(4) 0.058(5) 0.038(4) 0.010(4) -0.020(4) 0.004(4)
C15 0.033(4) 0.053(5) 0.036(4) 0.004(3) -0.018(3) 0.012(3)
C16 0.047(5) 0.062(6) 0.040(4) -0.004(4) -0.029(4) 0.017(4)
C21 0.030(3) 0.047(4) 0.039(4) -0.003(3) -0.019(3) 0.005(3)
C22 0.032(4) 0.051(5) 0.040(4) 0.000(3) -0.022(3) 0.005(3)
C23 0.038(4) 0.044(4) 0.035(4) 0.007(3) -0.023(3) 0.000(3)
C24 0.042(4) 0.047(5) 0.043(4) -0.008(4) -0.028(4) 0.014(4)
C25 0.038(4) 0.054(5) 0.043(4) -0.003(4) -0.026(4) 0.010(4)
C26 0.049(5) 0.050(5) 0.038(4) -0.002(3) -0.029(4) 0.010(4)
N1 0.033(3) 0.032(3) 0.035(3) 0.002(2) -0.020(3) 0.005(2)
N2 0.032(3) 0.030(3) 0.043(4) 0.004(3) -0.021(3) 0.004(2)
N21 0.030(3) 0.039(3) 0.032(3) -0.002(3) -0.018(3) 0.006(3)
N31 0.037(3) 0.040(3) 0.036(3) 0.002(3) -0.022(3) 0.009(3)
O11 0.059(4) 0.116(7) 0.054(4) -0.017(4) -0.042(4) 0.035(5)
O12 0.059(4) 0.094(6) 0.039(4) -0.007(4) -0.034(3) 0.015(4)
O21 0.056(4) 0.093(6) 0.048(4) -0.009(4) -0.038(3) 0.013(4)
O22 0.067(5) 0.089(6) 0.049(4) -0.017(4) -0.043(4) 0.027(4)
S1 0.0319(9) 0.0297(9) 0.0412(11) 0.0052(7) -0.0139(8) 0.0093(7)
S2 0.0333(10) 0.0300(9) 0.0725(15) 0.0115(9) -0.0314(10) 0.0028(7)
Ni1 0.0317(7) 0.0255(6) 0.0325(7) 0.0005(5) -0.0206(6) 0.0058(5)
Ni2 0.0286(6) 0.0240(6) 0.0304(7) 0.0022(5) -0.0159(5) 0.0050(5)

loop_
_atom_site_label
_atom_site_type_symbol
_atom_site_fract_x
_atom_site_fract_y
_atom_site_fract_z
_atom_site_U_iso_or_equiv
_atom_site_thermal_displace_type
_atom_site_occupancy
_atom_site_symmetry_multiplicity
_atom_site_calc_flag
_atom_site_refinement_flags
C1 C -0.2740(11) 0.2486(7) 0.0879(5) 0.0300(13) Uani 1 1 d .
C2 C 0.2545(11) 0.2673(7) -0.0395(6) 0.0296(13) Uani 1 1 d .
C11 C 0.1200(15) -0.0161(9) 0.1395(7) 0.0442(19) Uani 1 1 d .
H11 H 0.2534 -0.0475 0.0761 0.053 Uiso 1 1 calc R
C12 C 0.1112(16) 0.0089(10) 0.2254(7) 0.051(2) Uani 1 1 d .
H12 H 0.2369 -0.0051 0.2204 0.061 Uiso 1 1 calc R
C13 C -0.0856(15) 0.0548(9) 0.3196(7) 0.0434(18) Uani 1 1 d .
C14 C -0.2741(15) 0.0680(9) 0.3245(7) 0.0455(19) Uani 1 1 d .
H14 H -0.4128 0.0936 0.3874 0.055 Uiso 1 1 calc R
C15 C -0.2496(14) 0.0425(8) 0.2356(6) 0.0419(18) Uani 1 1 d .
H15 H -0.3747 0.0531 0.2391 0.05 Uiso 1 1 calc R
C16 C -0.0881(16) 0.0939(9) 0.4107(7) 0.048(2) Uani 1 1 d .
C21 C -0.1854(13) 0.4204(8) 0.8801(7) 0.0416(18) Uani 1 1 d .
H21 H -0.308 0.4655 0.9405 0.05 Uiso 1 1 calc R
C22 C -0.2018(14) 0.3662(8) 0.8008(7) 0.0419(18) Uani 1 1 d .
H22 H -0.3322 0.3752 0.8079 0.05 Uiso 1 1 calc R
C23 C -0.0202(14) 0.2990(8) 0.7115(6) 0.0381(16) Uani 1 1 d .
C24 C 0.1723(15) 0.2856(8) 0.7024(7) 0.0439(19) Uani 1 1 d .
H24 H 0.2962 0.2403 0.6429 0.053 Uiso 1 1 calc R
C25 C 0.1724(15) 0.3433(9) 0.7866(7) 0.0448(19) Uani 1 1 d .
H25 H 0.2996 0.3344 0.7821 0.054 Uiso 1 1 calc R
C26 C -0.0353(16) 0.2396(9) 0.6256(7) 0.0443(19) Uani 1 1 d .
N1 N -0.2076(11) 0.1496(6) 0.0672(5) 0.0340(13) Uani 1 1 d .
N2 N 0.1921(11) 0.3616(6) -0.0311(5) 0.0362(14) Uani 1 1 d .
N21 N -0.0013(10) 0.4103(6) 0.8731(5) 0.0351(13) Uani 1 1 d .
N31 N -0.0582(11) 0.0033(6) 0.1431(5) 0.0371(14) Uani 1 1 d .
O11 O 0.0976(13) 0.0884(9) 0.3967(6) 0.073(2) Uani 1 1 d .
O12 O -0.2716(12) 0.1304(8) 0.4979(5) 0.064(2) Uani 1 1 d .
H12A H -0.2501 0.1494 0.5417 0.096 Uiso 1 1 calc R
O21 O -0.2183(12) 0.2448(8) 0.6401(6) 0.064(2) Uani 1 1 d .
O22 O 0.1423(13) 0.1850(8) 0.5419(6) 0.066(2) Uani 1 1 d .
H222 H 0.1166 0.1551 0.5003 0.099 Uiso 1 1 calc R
S1 S -0.3665(3) 0.38910(18) 0.11781(16) 0.0390(5) Uani 1 1 d .
S2 S 0.3444(3) 0.13314(19) -0.0526(2) 0.0450(6) Uani 1 1 d .
Ni1 Ni 0 0 0 0.0295(4) Uani 1 2 d S
Ni2 Ni 0 0.5 0 0.0290(4) Uani 1 2 d S

loop_
_atom_type_symbol
_atom_type_description
_atom_type_scat_dispersion_real
_atom_type_scat_dispersion_imag
_atom_type_scat_source
C C 0.0033 0.0016 'International Tables Vol C Tables 4.2.6.8 and 6.1.1.4'
H H 0 0 'International Tables Vol C Tables 4.2.6.8 and 6.1.1.4'
N N 0.0061 0.0033 'International Tables Vol C Tables 4.2.6.8 and 6.1.1.4'
O O 0.0106 0.006 'International Tables Vol C Tables 4.2.6.8 and 6.1.1.4'
S S 0.1246 0.1234 'International Tables Vol C Tables 4.2.6.8 and 6.1.1.4'
Ni Ni 0.3393 1.1124 'International Tables Vol C Tables 4.2.6.8 and 6.1.1.4'

loop_
_geom_angle_atom_site_label_1
_geom_angle_atom_site_label_2
_geom_angle_atom_site_label_3
_geom_angle
_geom_angle_site_symmetry_1
_geom_angle_site_symmetry_3
N1 C1 S1 179.4(7) . .
N2 C2 S2 179.5(7) . .
N31 C11 C12 122.3(8) . .
C11 C12 C13 119.3(8) . .
C12 C13 C14 118.4(8) . .
C12 C13 C16 119.3(8) . .
C14 C13 C16 122.2(8) . .
C15 C14 C13 118.2(8) . .
N31 C15 C14 124.3(8) . .
O12 C16 O11 123.4(8) . .
O12 C16 C13 119.1(8) . .
O11 C16 C13 117.5(8) . .
N21 C21 C22 122.8(7) . .
C23 C22 C21 118.5(7) . .
C22 C23 C24 120.1(7) . .
C22 C23 C26 119.2(7) . .
C24 C23 C26 120.7(7) . .
C23 C24 C25 117.2(7) . .
N21 C25 C24 123.2(7) . .
O21 C26 O22 124.3(8) . .
O21 C26 C23 118.8(8) . .
O22 C26 C23 116.9(8) . .
C1 N1 Ni1 162.6(6) . .
C2 N2 Ni2 163.8(6) . .
C21 N21 C25 118.1(7) . .
C21 N21 Ni2 118.5(5) . 1_556
C25 N21 Ni2 123.4(5) . 1_556
C15 N31 C11 117.3(7) . .
C15 N31 Ni1 123.6(5) . .
C11 N31 Ni1 118.2(5) . .
C1 S1 Ni2 100.8(3) . .
C2 S2 Ni1 100.7(3) . .
N1 Ni1 N1 180.0(4) 2 .
N1 Ni1 N31 90.5(3) 2 2
N1 Ni1 N31 89.5(3) . 2
N1 Ni1 N31 89.5(3) 2 .
N1 Ni1 N31 90.5(3) . .
N31 Ni1 N31 180.00(7) 2 .
N1 Ni1 S2 93.3(2) 2 2
N1 Ni1 S2 86.7(2) . 2
N31 Ni1 S2 88.7(2) 2 2
N31 Ni1 S2 91.3(2) . 2
N1 Ni1 S2 86.7(2) 2 .
N1 Ni1 S2 93.3(2) . .
N31 Ni1 S2 91.3(2) 2 .
N31 Ni1 S2 88.7(2) . .
S2 Ni1 S2 180.00(8) 2 .
N2 Ni2 N2 180.0(5) . 2_565
N2 Ni2 N21 89.9(3) . 1_554
N2 Ni2 N21 90.1(3) 2_565 1_554
N2 Ni2 N21 90.1(3) . 2_566
N2 Ni2 N21 89.9(3) 2_565 2_566
N21 Ni2 N21 180.0(2) 1_554 2_566
N2 Ni2 S1 93.0(2) . .
N2 Ni2 S1 87.0(2) 2_565 .
N21 Ni2 S1 89.32(19) 1_554 .
N21 Ni2 S1 90.68(19) 2_566 .
N2 Ni2 S1 87.0(2) . 2_565
N2 Ni2 S1 93.0(2) 2_565 2_565
N21 Ni2 S1 90.68(19) 1_554 2_565
N21 Ni2 S1 89.32(19) 2_566 2_565
S1 Ni2 S1 180.00(13) . 2_565

loop_
_geom_bond_atom_site_label_1
_geom_bond_atom_site_label_2
_geom_bond_distance
_geom_bond_site_symmetry_2
C1 N1 1.156(9) .
C1 S1 1.635(7) .
C2 N2 1.152(9) .
C2 S2 1.635(7) .
C11 N31 1.351(10) .
C11 C12 1.363(12) .
C12 C13 1.376(12) .
C13 C14 1.397(12) .
C13 C16 1.475(12) .
C14 C15 1.347(12) .
C15 N31 1.330(10) .
C16 O12 1.262(11) .
C16 O11 1.273(11) .
C21 N21 1.334(9) .
C21 C22 1.393(12) .
C22 C23 1.378(11) .
C23 C24 1.385(11) .
C23 C26 1.498(11) .
C24 C25 1.404(12) .
C25 N21 1.338(10) .
C26 O21 1.248(11) .
C26 O22 1.279(11) .
N1 Ni1 2.038(6) .
N2 Ni2 2.015(6) .
N21 Ni2 2.127(6) 1_556
N31 Ni1 2.154(7) .
S1 Ni2 2.530(2) .
S2 Ni1 2.505(2) .
Ni1 N1 2.038(6) 2
Ni1 N31 2.154(7) 2
Ni1 S2 2.505(2) 2
Ni2 N2 2.015(6) 2_565
Ni2 N21 2.127(6) 1_554
Ni2 N21 2.127(6) 2_566
Ni2 S1 2.530(2) 2_565

loop_
_geom_hbond_atom_site_label_D
_geom_hbond_atom_site_label_H
_geom_hbond_atom_site_label_A
_geom_hbond_distance_DH
_geom_hbond_distance_HA
_geom_hbond_distance_DA
_geom_hbond_angle_DHA
_geom_hbond_site_symmetry_A
_geom_hbond_publ_flag
O12 H12A O21 0.8200 1.8600 2.650(13) 161.00 1_555 yes
O22 H222 O11 0.8200 1.8000 2.615(14) 173.00 1_555 yes
